data_1519559
loop_
_publ_author_name
'Dobbs, Adrian'
'Coles, Simon J.'
'Hursthouse, Michael B.'

_publ_section_title
;
 (6-methyltetrahydro-2H-pyran-2-yl)acetic acid
;
_journal_name_full 'Crystal Structure Report Archive'
_journal_page_first 1000
_journal_year 2003
_chemical_formula_moiety 'C8 H14 O3'
_chemical_formula_sum 'C8 H14 O3'
_chemical_formula_weight 158.19
_space_group_IT_number 2
_symmetry_cell_setting triclinic
_symmetry_space_group_name_Hall '-P 1'
_symmetry_space_group_name_H-M 'P -1'
_atom_sites_solution_hydrogens geom
_atom_sites_solution_primary direct
_atom_sites_solution_secondary difmap
_cell_angle_alpha 64.2870(10)
_cell_angle_beta 75.3220(10)
_cell_angle_gamma 77.259(2)
_cell_formula_units_Z 1
_cell_length_a 6.8220(2)
_cell_length_b 8.2332(2)
_cell_length_c 8.7991(3)
_cell_measurement_reflns_used 7844
_cell_measurement_temperature 120(2)
_cell_measurement_theta_max 27.48
_cell_measurement_theta_min 2.91
_cell_volume 427.27(2)
_computing_cell_refinement 'DENZO and COLLECT'
_computing_data_collection
;
'DENZO (Otwinowski and Minor, 1997) & COLLECT (Hooft, 1998) '
;
_computing_data_reduction 'DENZO and COLLECT'
_computing_molecular_graphics 'PLATON (Watkin, Pearce 1995)'
_computing_publication_material SHELXL-97
_computing_structure_refinement 'SHELXL-97 (Sheldrick, 2008)'
_computing_structure_solution 'SHELXS-97 (Sheldrick, 2008)'
_diffrn_ambient_temperature 120(2)
_diffrn_measured_fraction_theta_full 0.986
_diffrn_measured_fraction_theta_max 0.986
_diffrn_measurement_device_type 'Enraf Nonius KappaCCD area detector'
_diffrn_measurement_method '\w and \f scans to fill Ewald sphere'
_diffrn_radiation_monochromator graphite
_diffrn_radiation_source 'Enraf Nonius FR591 rotating anode'
_diffrn_radiation_type MoK\a
_diffrn_radiation_wavelength 0.71073
_diffrn_reflns_av_R_equivalents 0.0356
_diffrn_reflns_av_sigmaI/netI 0.0345
_diffrn_reflns_limit_h_max 8
_diffrn_reflns_limit_h_min -8
_diffrn_reflns_limit_k_max 10
_diffrn_reflns_limit_k_min -10
_diffrn_reflns_limit_l_max 11
_diffrn_reflns_limit_l_min -11
_diffrn_reflns_number 9029
_diffrn_reflns_theta_full 27.57
_diffrn_reflns_theta_max 27.57
_diffrn_reflns_theta_min 3.11
_exptl_absorpt_coefficient_mu 0.046
_exptl_absorpt_correction_T_max 0.9981
_exptl_absorpt_correction_T_min 0.9871
_exptl_absorpt_correction_type multi-scan
_exptl_absorpt_process_details 'SORTAV (R.H.Blessing, 1995, 1997)'
_exptl_crystal_colour colourless
_exptl_crystal_density_diffrn 0.615
_exptl_crystal_density_method 'not measured'
_exptl_crystal_description plate
_exptl_crystal_F_000 86
_exptl_crystal_size_max 0.14
_exptl_crystal_size_mid 0.08
_exptl_crystal_size_min 0.02
_refine_diff_density_max 0.343
_refine_diff_density_min -0.416
_refine_diff_density_rms 0.136
_refine_ls_extinction_method none
_refine_ls_goodness_of_fit_ref 1.247
_refine_ls_hydrogen_treatment constr
_refine_ls_matrix_type full
_refine_ls_number_parameters 101
_refine_ls_number_reflns 1957
_refine_ls_number_restraints 0
_refine_ls_restrained_S_all 1.247
_refine_ls_R_factor_all 0.0660
_refine_ls_R_factor_gt 0.0570
_refine_ls_shift/su_max 0.000
_refine_ls_shift/su_mean 0.000
_refine_ls_structure_factor_coef Fsqd
_refine_ls_weighting_details 'calc w=1/[\s^2^(Fo^2^)+(0.0909P)^2^+0.0175P] where P=(Fo^2^+2Fc^2^)/3'
_refine_ls_weighting_scheme calc
_refine_ls_wR_factor_gt 0.1558
_refine_ls_wR_factor_ref 0.1622
_reflns_number_gt 1704
_reflns_number_total 1957
_reflns_threshold_expression >2\s(I)
_cod_data_source_file eCrystal-1000.cif
_cod_data_source_block 03src173
_cod_depositor_comments
;
Citation :
Dobbs, Adrian and Coles, Simon J. and Hursthouse, Michael B. (2003) 
University of Southampton, Crystal Structure Report Archive. 
(doi:10.5258/ecrystals/1000)

More at:
http://ecrystals.chem.soton.ac.uk/1000/

The following automatic conversions were performed:

'_symmetry_cell_setting' value 'Triclinic' changed to 'triclinic'
according to the built-in table from CIF Core dictionary named
'cif_core.dic' version 2.4.1 from 2010-06-29.

Automatic conversion script
Id: cif_fix_values 3271 2015-04-21 07:52:19Z andrius 
;
_cod_original_sg_symbol_H-M P-1
_cod_database_code 1519559

loop_
_symmetry_equiv_pos_as_xyz
'x, y, z'
'-x, -y, -z'

loop_
_atom_site_label
_atom_site_type_symbol
_atom_site_fract_x
_atom_site_fract_y
_atom_site_fract_z
_atom_site_U_iso_or_equiv
_atom_site_adp_type
_atom_site_occupancy
_atom_site_symmetry_multiplicity
_atom_site_calc_flag
_atom_site_refinement_flags
_atom_site_disorder_assembly
_atom_site_disorder_group
C1 C 0.3083(2) 0.23729(18) 0.90388(17) 0.0201(3) Uani 0.50 1 d P . .
H1 H 0.3190 0.1024 0.9689 0.024 Uiso 0.50 1 calc PR . .
C2 C 0.3952(3) 0.3188(2) 0.99356(19) 0.0292(4) Uani 0.50 1 d P . .
H2A H 0.5381 0.2667 0.9999 0.044 Uiso 0.50 1 calc PR . .
H2B H 0.3163 0.2916 1.1097 0.044 Uiso 0.50 1 calc PR . .
H2C H 0.3873 0.4508 0.9291 0.044 Uiso 0.50 1 calc PR . .
C3 C 0.0855(2) 0.3131(2) 0.88852(19) 0.0244(3) Uani 0.50 1 d P . .
H3A H 0.0717 0.4475 0.8367 0.029 Uiso 0.50 1 calc PR . .
H3B H -0.0003 0.2744 1.0043 0.029 Uiso 0.50 1 calc PR . .
C4 C 0.0100(2) 0.2469(2) 0.77840(19) 0.0252(3) Uani 0.50 1 d P . .
H4A H 0.0018 0.1147 0.8390 0.030 Uiso 0.50 1 calc PR . .
H4B H -0.1283 0.3098 0.7581 0.030 Uiso 0.50 1 calc PR . .
C5 C 0.1569(2) 0.2859(2) 0.60732(18) 0.0214(3) Uani 0.50 1 d P . .
H5A H 0.1156 0.2328 0.5404 0.026 Uiso 0.50 1 calc PR . .
H5B H 0.1514 0.4189 0.5403 0.026 Uiso 0.50 1 calc PR . .
C6 C 0.37433(19) 0.20490(17) 0.63799(16) 0.0162(3) Uani 0.50 1 d P . .
H6 H 0.3805 0.0700 0.7013 0.019 Uiso 0.50 1 calc PR . .
C7 C 0.5263(2) 0.24904(18) 0.47086(17) 0.0178(3) Uani 0.50 1 d P . .
H7A H 0.4696 0.2284 0.3886 0.021 Uiso 0.50 1 calc PR . .
H7B H 0.5424 0.3796 0.4224 0.021 Uiso 0.50 1 calc PR . .
C8 C 0.73366(19) 0.13940(17) 0.48753(16) 0.0169(3) Uani 0.50 1 d P . .
O1 O 0.43505(14) 0.27892(13) 0.73658(12) 0.0180(3) Uani 0.50 1 d P . .
O2 O 0.77383(15) 0.01172(13) 0.61901(13) 0.0228(3) Uani 0.50 1 d P . .
O3 O 0.86749(15) 0.19198(14) 0.34316(13) 0.0238(3) Uani 0.50 1 d P . .
H3 H 0.9793 0.1248 0.3576 0.036 Uiso 0.50 1 calc PR . .

loop_
_atom_site_aniso_label
_atom_site_aniso_U_11
_atom_site_aniso_U_22
_atom_site_aniso_U_33
_atom_site_aniso_U_23
_atom_site_aniso_U_13
_atom_site_aniso_U_12
C1 0.0241(7) 0.0196(6) 0.0151(6) -0.0061(5) -0.0006(5) -0.0051(5)
C2 0.0391(9) 0.0328(8) 0.0195(7) -0.0120(6) -0.0021(6) -0.0125(7)
C3 0.0234(7) 0.0244(7) 0.0209(7) -0.0100(6) 0.0034(5) -0.0014(6)
C4 0.0160(7) 0.0306(7) 0.0257(7) -0.0106(6) -0.0011(5) -0.0007(5)
C5 0.0155(7) 0.0265(7) 0.0223(7) -0.0111(6) -0.0043(5) 0.0011(5)
C6 0.0161(7) 0.0157(6) 0.0177(6) -0.0080(5) -0.0035(5) -0.0007(5)
C7 0.0172(7) 0.0183(6) 0.0174(6) -0.0077(5) -0.0030(5) 0.0001(5)
C8 0.0168(6) 0.0169(6) 0.0178(6) -0.0087(5) -0.0013(5) -0.0022(5)
O1 0.0189(5) 0.0203(5) 0.0165(5) -0.0091(4) -0.0015(4) -0.0043(4)
O2 0.0179(5) 0.0234(5) 0.0190(5) -0.0049(4) -0.0002(4) 0.0020(4)
O3 0.0173(5) 0.0258(6) 0.0188(5) -0.0049(4) 0.0003(4) 0.0028(4)

loop_
_atom_type_symbol
_atom_type_description
_atom_type_scat_dispersion_real
_atom_type_scat_dispersion_imag
_atom_type_scat_source
C C 0.0033 0.0016 'International Tables Vol C Tables 4.2.6.8 and 6.1.1.4'
H H 0.0000 0.0000 'International Tables Vol C Tables 4.2.6.8 and 6.1.1.4'
O O 0.0106 0.0060 'International Tables Vol C Tables 4.2.6.8 and 6.1.1.4'

loop_
_geom_angle_atom_site_label_1
_geom_angle_atom_site_label_2
_geom_angle_atom_site_label_3
_geom_angle
_geom_angle_site_symmetry_1
_geom_angle_site_symmetry_3
O1 C1 C2 106.11(11) . .
O1 C1 C3 110.70(11) . .
C2 C1 C3 112.42(12) . .
O1 C1 H1 109.2 . .
C2 C1 H1 109.2 . .
C3 C1 H1 109.2 . .
C1 C2 H2A 109.5 . .
C1 C2 H2B 109.5 . .
H2A C2 H2B 109.5 . .
C1 C2 H2C 109.5 . .
H2A C2 H2C 109.5 . .
H2B C2 H2C 109.5 . .
C1 C3 C4 111.26(11) . .
C1 C3 H3A 109.4 . .
C4 C3 H3A 109.4 . .
C1 C3 H3B 109.4 . .
C4 C3 H3B 109.4 . .
H3A C3 H3B 108.0 . .
C5 C4 C3 109.57(11) . .
C5 C4 H4A 109.8 . .
C3 C4 H4A 109.8 . .
C5 C4 H4B 109.8 . .
C3 C4 H4B 109.8 . .
H4A C4 H4B 108.2 . .
C6 C5 C4 110.08(11) . .
C6 C5 H5A 109.6 . .
C4 C5 H5A 109.6 . .
C6 C5 H5B 109.6 . .
C4 C5 H5B 109.6 . .
H5A C5 H5B 108.2 . .
O1 C6 C7 106.90(10) . .
O1 C6 C5 110.22(10) . .
C7 C6 C5 111.58(10) . .
O1 C6 H6 109.4 . .
C7 C6 H6 109.4 . .
C5 C6 H6 109.4 . .
C8 C7 C6 114.33(11) . .
C8 C7 H7A 108.7 . .
C6 C7 H7A 108.7 . .
C8 C7 H7B 108.7 . .
C6 C7 H7B 108.7 . .
H7A C7 H7B 107.6 . .
O2 C8 O3 123.16(12) . .
O2 C8 C7 123.97(12) . .
O3 C8 C7 112.84(11) . .
C6 O1 C1 112.43(9) . .
C8 O3 H3 109.5 . .

loop_
_geom_bond_atom_site_label_1
_geom_bond_atom_site_label_2
_geom_bond_distance
_geom_bond_site_symmetry_2
C1 O1 1.4421(16) .
C1 C2 1.5151(19) .
C1 C3 1.5270(19) .
C1 H1 1.0000 .
C2 H2A 0.9800 .
C2 H2B 0.9800 .
C2 H2C 0.9800 .
C3 C4 1.528(2) .
C3 H3A 0.9900 .
C3 H3B 0.9900 .
C4 C5 1.5270(19) .
C4 H4A 0.9900 .
C4 H4B 0.9900 .
C5 C6 1.5256(17) .
C5 H5A 0.9900 .
C5 H5B 0.9900 .
C6 O1 1.4310(15) .
C6 C7 1.5163(18) .
C6 H6 1.0000 .
C7 C8 1.5049(18) .
C7 H7A 0.9900 .
C7 H7B 0.9900 .
C8 O2 1.2235(17) .
C8 O3 1.3206(16) .
O3 H3 0.8400 .
